data_4108474
loop_
_publ_author_name
'Shyam Krishnan'
'Jeffrey T. Bagdanoff'
'David C. Ebner'
'Yeeman K. Ramtohul'
'Uttam K. Tambar'
'Brian M. Stoltz'

_publ_section_title
;
 Pd-Catalyzed Enantioselective Aerobic Oxidation of Secondary Alcohols:
 Applications to the Total Synthesis of Alkaloids
;
_journal_name_full 'Journal of the American Chemical Society'
_journal_page_first 13745
_journal_page_last 13754
_journal_paper_doi 10.1021/ja804738b
_journal_volume 130
_journal_year 2008
_chemical_formula_moiety 'C22 H29 N O2'
_chemical_formula_sum 'C22 H29 N O2'
_chemical_formula_weight 339.46
_chemical_name_systematic
; 
 ? 
;
_space_group_IT_number 14
_symmetry_cell_setting monoclinic
_symmetry_space_group_name_Hall '-P 2ybc'
_symmetry_space_group_name_H-M 'P 1 21/c 1'
_atom_sites_solution_hydrogens geom
_atom_sites_solution_primary direct
_atom_sites_solution_secondary difmap
_audit_creation_method SHELXL-97
_cell_angle_alpha 90.00
_cell_angle_beta 107.826(3)
_cell_angle_gamma 90.00
_cell_formula_units_Z 8
_cell_length_a 18.1917(12)
_cell_length_b 8.8565(6)
_cell_length_c 24.6411(17)
_cell_measurement_reflns_used 4480
_cell_measurement_temperature 100(2)
_cell_measurement_theta_max 25.81
_cell_measurement_theta_min 2.35
_cell_volume 3779.4(4)
_computing_cell_refinement 'Bruker SAINT v6.45A'
_computing_data_collection 'Bruker SMART v5.630'
_computing_data_reduction 'Bruker SAINT v6.45A'
_computing_molecular_graphics 'Bruker XP v5.1'
_computing_publication_material 'Bruker XCIF v6.12'
_computing_structure_refinement 'Bruker XL v6.12'
_computing_structure_solution 'Bruker XS v6.12'
_diffrn_ambient_temperature 100(2)
_diffrn_measured_fraction_theta_full 0.911
_diffrn_measured_fraction_theta_max 0.911
_diffrn_measurement_device_type 'Bruker SMART 1000'
_diffrn_measurement_method '\w scans at 3 \f settings'
_diffrn_radiation_monochromator graphite
_diffrn_radiation_source 'normal-focus sealed tube'
_diffrn_radiation_type MoK\a
_diffrn_radiation_wavelength 0.71073
_diffrn_reflns_av_R_equivalents 0.1374
_diffrn_reflns_av_sigmaI/netI 0.1383
_diffrn_reflns_limit_h_max 21
_diffrn_reflns_limit_h_min -21
_diffrn_reflns_limit_k_max 10
_diffrn_reflns_limit_k_min -10
_diffrn_reflns_limit_l_max 26
_diffrn_reflns_limit_l_min -30
_diffrn_reflns_number 25316
_diffrn_reflns_theta_full 26.20
_diffrn_reflns_theta_max 26.20
_diffrn_reflns_theta_min 1.18
_exptl_absorpt_coefficient_mu 0.075
_exptl_absorpt_correction_T_max 0.9947
_exptl_absorpt_correction_T_min 0.9676
_exptl_absorpt_correction_type none
_exptl_crystal_colour Colorless
_exptl_crystal_density_diffrn 1.193
_exptl_crystal_density_meas 0
_exptl_crystal_description Needle
_exptl_crystal_F_000 1472
_exptl_crystal_size_max 0.44
_exptl_crystal_size_mid 0.11
_exptl_crystal_size_min 0.07
_refine_diff_density_max 0.304
_refine_diff_density_min -0.447
_refine_diff_density_rms 0.078
_refine_ls_extinction_method none
_refine_ls_goodness_of_fit_ref 1.429
_refine_ls_hydrogen_treatment Riding
_refine_ls_matrix_type 'Full matrix'
_refine_ls_number_parameters 453
_refine_ls_number_reflns 6904
_refine_ls_number_restraints 0
_refine_ls_restrained_S_all 1.429
_refine_ls_R_factor_all 0.1710
_refine_ls_R_factor_gt 0.0814
_refine_ls_shift/su_max 0.000
_refine_ls_shift/su_mean 0.000
_refine_ls_structure_factor_coef Fsqd
_refine_ls_weighting_details w=1/s^2^(Fo^2^)
_refine_ls_weighting_scheme sigma
_refine_ls_wR_factor_gt 0.1171
_refine_ls_wR_factor_ref 0.1283
_reflns_number_gt 3276
_reflns_number_total 6904
_reflns_threshold_expression >2sigma(I)
_cod_data_source_file ja804738b_si_002.cif
_cod_data_source_block jtb03
_cod_depositor_comments
;
The following automatic conversions were performed:

'_atom_sites_solution_primary' value 'direct methods' was changed to
'direct'.

'_atom_sites_solution_secondary' value 'Difference Fourier map' was
changed to 'difmap'.

'_atom_sites_solution_hydrogens' value 'Geometric positions' was
changed to 'geom'.

Automatic conversion script
Id: cif_fix_values 6452 2018-10-05 10:23:21Z andrius 
;
_cod_database_code 4108474

loop_
_symmetry_equiv_pos_as_xyz
'x, y, z'
'-x, y+1/2, -z+1/2'
'-x, -y, -z'
'x, -y-1/2, z-1/2'

loop_
_atom_site_label
_atom_site_type_symbol
_atom_site_fract_x
_atom_site_fract_y
_atom_site_fract_z
_atom_site_U_iso_or_equiv
_atom_site_adp_type
_atom_site_occupancy
_atom_site_symmetry_multiplicity
_atom_site_calc_flag
_atom_site_refinement_flags
O1A O 0.52019(15) 0.8135(3) 0.23045(11) 0.0218(7) Uani 1 1 d .
H1AA H 0.5552 0.8453 0.2177 0.033 Uiso 1 1 calc R
O2A O 0.36532(15) 0.4333(3) 0.31337(11) 0.0232(7) Uani 1 1 d .
H2AA H 0.3844 0.5177 0.3097 0.035 Uiso 1 1 calc R
N1A N 0.38809(17) 0.7265(3) 0.33553(13) 0.0165(8) Uani 1 1 d .
C1A C 0.3788(2) 1.0989(4) 0.14895(17) 0.0199(10) Uani 1 1 d .
H1AB H 0.3779 1.1678 0.1783 0.024 Uiso 1 1 calc R
C2A C 0.3386(2) 1.1328(4) 0.09282(16) 0.0197(10) Uani 1 1 d .
H2AB H 0.3108 1.2249 0.0840 0.024 Uiso 1 1 calc R
C3A C 0.3386(2) 1.0331(4) 0.04931(17) 0.0212(10) Uani 1 1 d .
H3AA H 0.3113 1.0569 0.0108 0.025 Uiso 1 1 calc R
C4A C 0.3791(2) 0.8978(5) 0.06282(17) 0.0200(10) Uani 1 1 d .
H4AA H 0.3793 0.8281 0.0335 0.024 Uiso 1 1 calc R
C5A C 0.4194(2) 0.8652(4) 0.11928(17) 0.0184(10) Uani 1 1 d .
H5AA H 0.4466 0.7723 0.1281 0.022 Uiso 1 1 calc R
C6A C 0.4208(2) 0.9646(4) 0.16293(16) 0.0157(9) Uani 1 1 d .
C7A C 0.4629(2) 0.9284(4) 0.22432(16) 0.0159(9) Uani 1 1 d .
H7AA H 0.4884 1.0222 0.2438 0.019 Uiso 1 1 calc R
C8A C 0.4056(2) 0.8722(4) 0.25414(16) 0.0184(10) Uani 1 1 d .
H8AA H 0.3665 0.9520 0.2515 0.022 Uiso 1 1 calc R
H8AB H 0.3783 0.7829 0.2333 0.022 Uiso 1 1 calc R
C9A C 0.4411(2) 0.8294(4) 0.31701(15) 0.0152(9) Uani 1 1 d .
H9AA H 0.4890 0.7702 0.3198 0.018 Uiso 1 1 calc R
C10A C 0.4659(2) 0.9651(4) 0.35713(15) 0.0248(10) Uani 1 1 d .
H10E H 0.5034 1.0269 0.3450 0.030 Uiso 1 1 calc R
H10F H 0.4203 1.0287 0.3547 0.030 Uiso 1 1 calc R
C11A C 0.5026(2) 0.9139(4) 0.41876(17) 0.0254(11) Uani 1 1 d .
H11E H 0.5107 1.0029 0.4442 0.030 Uiso 1 1 calc R
H11F H 0.5538 0.8688 0.4227 0.030 Uiso 1 1 calc R
C12A C 0.4521(2) 0.7973(4) 0.43759(16) 0.0230(10) Uani 1 1 d .
H12E H 0.4810 0.7555 0.4754 0.028 Uiso 1 1 calc R
H12F H 0.4049 0.8469 0.4409 0.028 Uiso 1 1 calc R
C13A C 0.4301(2) 0.6699(4) 0.39360(16) 0.0201(10) Uani 1 1 d .
H13C H 0.4796 0.6255 0.3913 0.024 Uiso 1 1 calc R
C14A C 0.3843(2) 0.5399(4) 0.40882(16) 0.0214(10) Uani 1 1 d .
H14E H 0.3308 0.5742 0.4039 0.026 Uiso 1 1 calc R
H14F H 0.4080 0.5131 0.4494 0.026 Uiso 1 1 calc R
C15A C 0.3818(2) 0.3994(4) 0.37212(16) 0.0183(10) Uani 1 1 d .
H15C H 0.4341 0.3519 0.3851 0.022 Uiso 1 1 calc R
C16A C 0.3242(2) 0.2838(4) 0.38058(17) 0.0175(10) Uani 1 1 d .
C17A C 0.3403(2) 0.2090(4) 0.43252(17) 0.0212(10) Uani 1 1 d .
H17C H 0.3881 0.2262 0.4612 0.025 Uiso 1 1 calc R
C18A C 0.2867(2) 0.1088(4) 0.44293(18) 0.0261(11) Uani 1 1 d .
H18C H 0.2976 0.0592 0.4787 0.031 Uiso 1 1 calc R
C19A C 0.2180(3) 0.0826(4) 0.40094(18) 0.0287(11) Uani 1 1 d .
H19C H 0.1813 0.0151 0.4079 0.034 Uiso 1 1 calc R
C20A C 0.2021(2) 0.1536(4) 0.34888(18) 0.0269(11) Uani 1 1 d .
H20C H 0.1550 0.1337 0.3198 0.032 Uiso 1 1 calc R
C21A C 0.2556(2) 0.2551(4) 0.33879(17) 0.0209(10) Uani 1 1 d .
H21C H 0.2444 0.3045 0.3029 0.025 Uiso 1 1 calc R
C22A C 0.3136(2) 0.7975(5) 0.33222(17) 0.0253(10) Uani 1 1 d .
H22G H 0.2784 0.7211 0.3390 0.038 Uiso 1 1 calc R
H22H H 0.2910 0.8418 0.2943 0.038 Uiso 1 1 calc R
H22I H 0.3218 0.8769 0.3612 0.038 Uiso 1 1 calc R
O2B O 0.13390(15) 1.1950(3) 0.18747(11) 0.0238(7) Uani 1 1 d .
H2BA H 0.1341 1.1008 0.1915 0.036 Uiso 1 1 calc R
O1B O -0.02361(15) 0.8086(3) 0.26503(11) 0.0232(7) Uani 1 1 d .
H1BA H -0.0578 0.7778 0.2788 0.035 Uiso 1 1 calc R
N1B N 0.11483(18) 0.9012(4) 0.16563(13) 0.0195(9) Uani 1 1 d .
C1B C 0.1194(2) 0.5341(4) 0.35343(16) 0.0191(10) Uani 1 1 d .
H1BB H 0.1229 0.4622 0.3257 0.023 Uiso 1 1 calc R
C2B C 0.1570(2) 0.5082(4) 0.41044(17) 0.0207(10) Uani 1 1 d .
H2BB H 0.1867 0.4188 0.4214 0.025 Uiso 1 1 calc R
C3B C 0.1523(2) 0.6094(5) 0.45172(18) 0.0274(11) Uani 1 1 d .
H3BA H 0.1783 0.5901 0.4908 0.033 Uiso 1 1 calc R
C4B C 0.1089(2) 0.7408(4) 0.43520(17) 0.0217(10) Uani 1 1 d .
H4BA H 0.1043 0.8110 0.4631 0.026 Uiso 1 1 calc R
C5B C 0.0727(2) 0.7684(4) 0.37831(16) 0.0182(10) Uani 1 1 d .
H5BA H 0.0447 0.8599 0.3677 0.022 Uiso 1 1 calc R
C6B C 0.0756(2) 0.6679(4) 0.33609(16) 0.0171(9) Uani 1 1 d .
C7B C 0.0361(2) 0.6970(4) 0.27408(17) 0.0194(10) Uani 1 1 d .
H7BA H 0.0136 0.6006 0.2550 0.023 Uiso 1 1 calc R
C8B C 0.0947(2) 0.7579(4) 0.24635(16) 0.0189(10) Uani 1 1 d .
H8BA H 0.1198 0.8482 0.2678 0.023 Uiso 1 1 calc R
H8BB H 0.1353 0.6806 0.2500 0.023 Uiso 1 1 calc R
C9B C 0.0616(2) 0.8002(4) 0.18392(15) 0.0178(10) Uani 1 1 d .
H9BA H 0.0135 0.8597 0.1802 0.021 Uiso 1 1 calc R
C10B C 0.0379(2) 0.6655(4) 0.14364(16) 0.0235(10) Uani 1 1 d .
H10G H -0.0011 0.6050 0.1546 0.028 Uiso 1 1 calc R
H10H H 0.0835 0.6005 0.1477 0.028 Uiso 1 1 calc R
C11B C 0.0044(2) 0.7143(5) 0.08128(17) 0.0252(10) Uani 1 1 d .
H11G H -0.0016 0.6244 0.0564 0.030 Uiso 1 1 calc R
H11H H -0.0474 0.7586 0.0753 0.030 Uiso 1 1 calc R
C12B C 0.0557(2) 0.8299(4) 0.06413(17) 0.0226(10) Uani 1 1 d .
H12G H 0.1036 0.7802 0.0622 0.027 Uiso 1 1 calc R
H12H H 0.0283 0.8709 0.0259 0.027 Uiso 1 1 calc R
C13B C 0.0760(2) 0.9576(4) 0.10722(16) 0.0197(10) Uani 1 1 d .
H13D H 0.0259 1.0026 0.1080 0.024 Uiso 1 1 calc R
C14B C 0.1236(2) 1.0882(4) 0.09319(17) 0.0202(10) Uani 1 1 d .
H14G H 0.1778 1.0550 0.1006 0.024 Uiso 1 1 calc R
H14H H 0.1026 1.1135 0.0522 0.024 Uiso 1 1 calc R
C15B C 0.1218(2) 1.2304(4) 0.12908(17) 0.0205(10) Uani 1 1 d .
H15D H 0.0696 1.2775 0.1138 0.025 Uiso 1 1 calc R
C16B C 0.1817(2) 1.3457(4) 0.12400(17) 0.0195(10) Uani 1 1 d .
C17B C 0.2481(2) 1.3750(4) 0.16857(17) 0.0196(10) Uani 1 1 d .
H17D H 0.2563 1.3253 0.2041 0.024 Uiso 1 1 calc R
C18B C 0.3029(2) 1.4769(4) 0.16161(17) 0.0238(10) Uani 1 1 d .
H18D H 0.3483 1.4959 0.1924 0.029 Uiso 1 1 calc R
C19B C 0.2918(2) 1.5495(4) 0.11077(18) 0.0247(10) Uani 1 1 d .
H19D H 0.3297 1.6179 0.1062 0.030 Uiso 1 1 calc R
C20B C 0.2256(2) 1.5235(4) 0.06611(18) 0.0258(10) Uani 1 1 d .
H20D H 0.2177 1.5749 0.0309 0.031 Uiso 1 1 calc R
C21B C 0.1708(2) 1.4226(4) 0.07254(17) 0.0237(10) Uani 1 1 d .
H21D H 0.1252 1.4054 0.0417 0.028 Uiso 1 1 calc R
C22B C 0.1902(2) 0.8306(5) 0.17171(17) 0.0279(11) Uani 1 1 d .
H22J H 0.2118 0.7912 0.2105 0.042 Uiso 1 1 calc R
H22K H 0.2254 0.9060 0.1644 0.042 Uiso 1 1 calc R
H22L H 0.1835 0.7476 0.1443 0.042 Uiso 1 1 calc R

loop_
_atom_site_aniso_label
_atom_site_aniso_U_11
_atom_site_aniso_U_22
_atom_site_aniso_U_33
_atom_site_aniso_U_23
_atom_site_aniso_U_13
_atom_site_aniso_U_12
O1A 0.0185(15) 0.0181(15) 0.0325(17) 0.0069(14) 0.0133(13) 0.0052(13)
O2A 0.0287(17) 0.0146(16) 0.0269(17) -0.0040(14) 0.0096(14) -0.0099(13)
N1A 0.0130(18) 0.0173(19) 0.022(2) 0.0013(16) 0.0103(15) 0.0017(15)
C1A 0.018(2) 0.015(2) 0.029(3) 0.000(2) 0.011(2) -0.0063(19)
C2A 0.017(2) 0.016(2) 0.029(3) 0.001(2) 0.010(2) -0.0022(18)
C3A 0.020(2) 0.021(2) 0.021(2) 0.007(2) 0.0048(19) -0.004(2)
C4A 0.014(2) 0.023(3) 0.028(3) -0.003(2) 0.013(2) -0.0062(19)
C5A 0.016(2) 0.013(2) 0.031(3) 0.000(2) 0.013(2) -0.0041(18)
C6A 0.013(2) 0.012(2) 0.027(2) 0.001(2) 0.0118(19) -0.0060(18)
C7A 0.014(2) 0.010(2) 0.027(2) 0.0006(18) 0.0114(19) 0.0016(17)
C8A 0.012(2) 0.013(2) 0.032(2) -0.0059(19) 0.0092(19) -0.0025(18)
C9A 0.013(2) 0.011(2) 0.021(2) 0.0027(18) 0.0048(18) -0.0010(17)
C10A 0.029(3) 0.021(2) 0.025(3) -0.002(2) 0.010(2) -0.003(2)
C11A 0.027(2) 0.019(2) 0.033(3) -0.006(2) 0.013(2) -0.006(2)
C12A 0.025(2) 0.019(2) 0.028(2) 0.001(2) 0.011(2) 0.003(2)
C13A 0.022(2) 0.017(2) 0.021(2) 0.001(2) 0.0068(19) -0.0023(19)
C14A 0.024(2) 0.017(2) 0.023(2) 0.000(2) 0.006(2) -0.0006(19)
C15A 0.020(2) 0.017(2) 0.019(2) -0.001(2) 0.0079(19) -0.0062(19)
C16A 0.017(2) 0.009(2) 0.028(3) 0.000(2) 0.009(2) 0.0045(18)
C17A 0.014(2) 0.021(2) 0.030(3) -0.002(2) 0.0090(19) 0.0007(19)
C18A 0.026(3) 0.020(2) 0.034(3) 0.006(2) 0.012(2) 0.000(2)
C19A 0.035(3) 0.011(2) 0.043(3) 0.000(2) 0.016(2) -0.009(2)
C20A 0.025(2) 0.020(2) 0.035(3) -0.006(2) 0.008(2) -0.007(2)
C21A 0.027(3) 0.013(2) 0.023(2) -0.0026(19) 0.009(2) 0.0003(19)
C22A 0.013(2) 0.036(3) 0.030(3) 0.008(2) 0.0097(19) 0.006(2)
O2B 0.0325(17) 0.0150(16) 0.0322(18) -0.0031(14) 0.0220(14) -0.0041(13)
O1B 0.0206(16) 0.0187(16) 0.0354(17) 0.0045(14) 0.0162(14) 0.0036(13)
N1B 0.0169(19) 0.019(2) 0.021(2) -0.0009(17) 0.0045(16) -0.0037(16)
C1B 0.020(2) 0.015(2) 0.025(3) -0.002(2) 0.011(2) 0.0008(19)
C2B 0.018(2) 0.016(2) 0.028(3) 0.002(2) 0.006(2) 0.0032(18)
C3B 0.022(2) 0.031(3) 0.026(3) 0.005(2) 0.004(2) -0.002(2)
C4B 0.027(2) 0.013(2) 0.027(3) -0.0037(19) 0.010(2) -0.0061(19)
C5B 0.021(2) 0.008(2) 0.025(3) 0.0028(19) 0.007(2) -0.0009(18)
C6B 0.017(2) 0.011(2) 0.027(3) -0.0001(19) 0.0111(19) -0.0025(18)
C7B 0.015(2) 0.012(2) 0.033(3) 0.002(2) 0.0098(19) 0.0034(18)
C8B 0.017(2) 0.015(2) 0.024(2) -0.0020(19) 0.0058(19) 0.0016(18)
C9B 0.014(2) 0.016(2) 0.025(2) -0.0047(19) 0.0091(19) -0.0036(18)
C10B 0.028(2) 0.016(2) 0.027(3) -0.005(2) 0.009(2) 0.003(2)
C11B 0.027(2) 0.020(2) 0.027(3) -0.007(2) 0.006(2) -0.004(2)
C12B 0.020(2) 0.023(3) 0.024(2) -0.002(2) 0.005(2) -0.0003(19)
C13B 0.012(2) 0.019(2) 0.027(3) -0.001(2) 0.0049(19) -0.0033(19)
C14B 0.015(2) 0.021(2) 0.026(2) 0.001(2) 0.0085(19) -0.0003(18)
C15B 0.021(2) 0.014(2) 0.028(3) 0.000(2) 0.010(2) 0.0007(19)
C16B 0.021(2) 0.015(2) 0.025(3) 0.0006(19) 0.012(2) 0.0037(19)
C17B 0.026(2) 0.013(2) 0.020(2) -0.0014(19) 0.008(2) 0.0004(19)
C18B 0.016(2) 0.024(3) 0.027(3) -0.004(2) 0.001(2) 0.004(2)
C19B 0.025(2) 0.014(2) 0.040(3) 0.003(2) 0.016(2) -0.0025(19)
C20B 0.030(3) 0.018(2) 0.034(3) 0.008(2) 0.017(2) 0.011(2)
C21B 0.022(2) 0.023(3) 0.027(3) -0.001(2) 0.007(2) 0.001(2)
C22B 0.020(2) 0.040(3) 0.025(2) 0.005(2) 0.007(2) 0.000(2)

loop_
_atom_type_symbol
_atom_type_description
_atom_type_scat_dispersion_real
_atom_type_scat_dispersion_imag
_atom_type_scat_source
C C 0.0033 0.0016 'International Tables Vol C Tables 4.2.6.8 and 6.1.1.4'
H H 0.0000 0.0000 'International Tables Vol C Tables 4.2.6.8 and 6.1.1.4'
N N 0.0061 0.0033 'International Tables Vol C Tables 4.2.6.8 and 6.1.1.4'
O O 0.0106 0.0060 'International Tables Vol C Tables 4.2.6.8 and 6.1.1.4'

loop_
_geom_angle_atom_site_label_1
_geom_angle_atom_site_label_2
_geom_angle_atom_site_label_3
_geom_angle
C22A N1A C13A 113.0(3)
C22A N1A C9A 113.0(3)
C13A N1A C9A 108.0(3)
C2A C1A C6A 120.8(4)
C1A C2A C3A 120.6(4)
C2A C3A C4A 119.2(4)
C5A C4A C3A 119.7(4)
C6A C5A C4A 121.6(4)
C5A C6A C1A 118.1(4)
C5A C6A C7A 121.9(3)
C1A C6A C7A 120.0(4)
O1A C7A C6A 112.8(3)
O1A C7A C8A 107.4(3)
C6A C7A C8A 109.9(3)
C9A C8A C7A 115.3(3)
N1A C9A C10A 111.7(3)
N1A C9A C8A 110.3(3)
C10A C9A C8A 114.0(3)
C11A C10A C9A 111.2(3)
C10A C11A C12A 112.2(3)
C13A C12A C11A 109.3(3)
N1A C13A C14A 109.3(3)
N1A C13A C12A 112.3(3)
C14A C13A C12A 115.1(3)
C13A C14A C15A 112.7(3)
O2A C15A C16A 110.0(3)
O2A C15A C14A 112.9(3)
C16A C15A C14A 111.3(3)
C21A C16A C17A 119.2(4)
C21A C16A C15A 121.7(3)
C17A C16A C15A 119.1(4)
C18A C17A C16A 120.6(4)
C19A C18A C17A 119.5(4)
C20A C19A C18A 120.4(4)
C19A C20A C21A 119.9(4)
C16A C21A C20A 120.3(4)
C22B N1B C9B 112.7(3)
C22B N1B C13B 113.2(3)
C9B N1B C13B 109.6(3)
C2B C1B C6B 120.2(4)
C1B C2B C3B 121.3(4)
C2B C3B C4B 119.0(4)
C5B C4B C3B 119.8(4)
C4B C5B C6B 122.4(4)
C5B C6B C1B 117.3(4)
C5B C6B C7B 122.7(3)
C1B C6B C7B 120.0(3)
O1B C7B C6B 112.4(3)
O1B C7B C8B 106.6(3)
C6B C7B C8B 109.5(3)
C9B C8B C7B 115.1(3)
N1B C9B C8B 111.2(3)
N1B C9B C10B 110.7(3)
C8B C9B C10B 114.3(3)
C9B C10B C11B 112.2(3)
C12B C11B C10B 112.2(3)
C13B C12B C11B 110.1(3)
N1B C13B C12B 111.7(3)
N1B C13B C14B 109.7(3)
C12B C13B C14B 115.7(3)
C15B C14B C13B 111.7(3)
O2B C15B C16B 109.7(3)
O2B C15B C14B 112.1(3)
C16B C15B C14B 111.0(3)
C17B C16B C21B 118.3(4)
C17B C16B C15B 122.1(4)
C21B C16B C15B 119.6(4)
C16B C17B C18B 120.4(4)
C19B C18B C17B 120.4(4)
C18B C19B C20B 120.1(4)
C19B C20B C21B 120.0(4)
C20B C21B C16B 120.8(4)

loop_
_geom_bond_atom_site_label_1
_geom_bond_atom_site_label_2
_geom_bond_distance
O1A C7A 1.432(4)
O2A C15A 1.418(4)
N1A C22A 1.474(5)
N1A C13A 1.488(4)
N1A C9A 1.496(5)
C1A C2A 1.385(5)
C1A C6A 1.399(5)
C2A C3A 1.388(5)
C3A C4A 1.393(5)
C4A C5A 1.390(5)
C5A C6A 1.384(5)
C6A C7A 1.506(5)
C7A C8A 1.531(5)
C8A C9A 1.533(5)
C9A C10A 1.533(5)
C10A C11A 1.529(5)
C11A C12A 1.544(5)
C12A C13A 1.531(5)
C13A C14A 1.533(5)
C14A C15A 1.531(5)
C15A C16A 1.525(5)
C16A C21A 1.377(5)
C16A C17A 1.390(5)
C17A C18A 1.399(6)
C18A C19A 1.376(5)
C19A C20A 1.377(5)
C20A C21A 1.401(6)
O2B C15B 1.422(4)
O1B C7B 1.435(4)
N1B C22B 1.472(5)
N1B C9B 1.487(5)
N1B C13B 1.482(5)
C1B C2B 1.381(5)
C1B C6B 1.419(5)
C2B C3B 1.378(5)
C3B C4B 1.396(5)
C4B C5B 1.376(5)
C5B C6B 1.382(5)
C6B C7B 1.498(5)
C7B C8B 1.530(5)
C8B C9B 1.517(5)
C9B C10B 1.528(5)
C10B C11B 1.532(5)
C11B C12B 1.530(6)
C12B C13B 1.517(5)
C13B C14B 1.546(5)
C14B C15B 1.545(5)
C15B C16B 1.525(5)
C16B C17B 1.386(5)
C16B C21B 1.399(5)
C17B C18B 1.394(6)
C18B C19B 1.367(5)
C19B C20B 1.379(5)
C20B C21B 1.384(6)

loop_
_geom_hbond_atom_site_label_D
_geom_hbond_atom_site_label_H
_geom_hbond_atom_site_label_A
_geom_hbond_distance_DH
_geom_hbond_distance_HA
_geom_hbond_distance_DA
_geom_hbond_angle_DHA
_geom_hbond_site_symmetry_A
O1A H1AA O2A 0.84 1.99 2.830(4) 176.3 2_655
O2A H2AA N1A 0.84 1.95 2.660(4) 141.5 .
O1B H1BA O2B 0.84 1.96 2.801(4) 176.5 2_545
O2B H2BA N1B 0.84 1.88 2.658(4) 154.4 .
